data_2230355
loop_
_publ_author_name
'Zhu, Tie-Liang'
'Jin, Jie-Ru'
'Chen, Hong'
'Chen, Li-Ting'
'Liu, Jing'

_publ_section_title
;
 9-[(2-Chlorobenzyl)amino]-5-(3,4,5-trimethoxyphenyl)-5,5a,8a,9-tetrahydrofuro[3',4':6,7]naphtho[2,3-<i>d</i>][1,3]dioxol-6(8<i>H</i>)-one
;
_journal_coeditor_code HG5035
_journal_issue 6
_journal_name_full 'Acta Crystallographica Section E'
_journal_page_first o1491
_journal_paper_doi 10.1107/S1600536811018289
_journal_volume 67
_journal_year 2011
_chemical_formula_iupac 'C29 H28 Cl N O7'
_chemical_formula_moiety 'C29 H28 Cl N O7'
_chemical_formula_sum 'C29 H28 Cl N O7'
_chemical_formula_weight 537.97
_chemical_name_systematic
;
9-[(2-Chlorobenzyl)amino]-5-(3,4,5-trimethoxyphenyl)-5,5a,8a,9-
tetrahydrofuro[3',4':6,7]naphtho[2,3-<i>d</i>][1,3]dioxol-6(8<i>H</i>)-one
;
_space_group_IT_number 19
_symmetry_cell_setting orthorhombic
_symmetry_space_group_name_Hall 'P 2ac 2ab'
_symmetry_space_group_name_H-M 'P 21 21 21'
_atom_sites_solution_hydrogens geom
_atom_sites_solution_primary direct
_atom_sites_solution_secondary difmap
_audit_creation_method SHELXL-97
_cell_angle_alpha 90.00
_cell_angle_beta 90.00
_cell_angle_gamma 90.00
_cell_formula_units_Z 4
_cell_length_a 10.0971(14)
_cell_length_b 15.264(2)
_cell_length_c 16.220(2)
_cell_measurement_reflns_used 8535
_cell_measurement_temperature 113(2)
_cell_measurement_theta_max 27.9
_cell_measurement_theta_min 1.3
_cell_volume 2499.9(6)
_computing_cell_refinement 'CrystalClear (Rigaku, 2007)'
_computing_data_collection 'CrystalClear (Rigaku, 2007)'
_computing_data_reduction 'CrystalClear (Rigaku, 2007)'
_computing_molecular_graphics 'SHELXTL (Sheldrick, 2008)'
_computing_publication_material 'SHELXL97 (Sheldrick, 2008)'
_computing_structure_refinement 'SHELXL97 (Sheldrick, 2008)'
_computing_structure_solution 'SHELXS97 (Sheldrick, 2008)'
_diffrn_ambient_temperature 113(2)
_diffrn_detector_area_resol_mean 14.63
_diffrn_measured_fraction_theta_full 1.000
_diffrn_measured_fraction_theta_max 1.000
_diffrn_measurement_device_type 'Rigaku Saturn CCD area-detector'
_diffrn_measurement_method '\w and \f'
_diffrn_radiation_monochromator multilayer
_diffrn_radiation_source 'rotating anode'
_diffrn_radiation_type MoK\a
_diffrn_radiation_wavelength 0.71073
_diffrn_reflns_av_R_equivalents 0.0440
_diffrn_reflns_av_sigmaI/netI 0.0440
_diffrn_reflns_limit_h_max 13
_diffrn_reflns_limit_h_min -13
_diffrn_reflns_limit_k_max 20
_diffrn_reflns_limit_k_min -20
_diffrn_reflns_limit_l_max 21
_diffrn_reflns_limit_l_min -20
_diffrn_reflns_number 26247
_diffrn_reflns_theta_full 27.87
_diffrn_reflns_theta_max 27.87
_diffrn_reflns_theta_min 1.83
_diffrn_standards_decay_% 0
_diffrn_standards_interval_count 0
_diffrn_standards_interval_time 0
_diffrn_standards_number 0
_exptl_absorpt_coefficient_mu 0.204
_exptl_absorpt_correction_T_max 0.9759
_exptl_absorpt_correction_T_min 0.9603
_exptl_absorpt_correction_type multi-scan
_exptl_absorpt_process_details '(CrystalClear; Rigaku, 2007)'
_exptl_crystal_colour Colorless
_exptl_crystal_density_diffrn 1.429
_exptl_crystal_density_method 'not measured'
_exptl_crystal_description Prism
_exptl_crystal_F_000 1128
_exptl_crystal_size_max 0.20
_exptl_crystal_size_mid 0.18
_exptl_crystal_size_min 0.12
_refine_diff_density_max 0.180
_refine_diff_density_min -0.252
_refine_ls_abs_structure_details 'Flack (1983), 2615 Friedel pairs'
_refine_ls_abs_structure_Flack 0.00(4)
_refine_ls_extinction_method none
_refine_ls_goodness_of_fit_ref 1.033
_refine_ls_hydrogen_treatment mixed
_refine_ls_matrix_type full
_refine_ls_number_parameters 350
_refine_ls_number_reflns 5968
_refine_ls_number_restraints 0
_refine_ls_restrained_S_all 1.033
_refine_ls_R_factor_all 0.0340
_refine_ls_R_factor_gt 0.0313
_refine_ls_shift/su_max 0.001
_refine_ls_shift/su_mean 0.000
_refine_ls_structure_factor_coef Fsqd
_refine_ls_weighting_details 'calc w=1/[\s^2^(Fo^2^)+(0.0324P)^2^] where P=(Fo^2^+2Fc^2^)/3'
_refine_ls_weighting_scheme calc
_refine_ls_wR_factor_gt 0.0643
_refine_ls_wR_factor_ref 0.0655
_reflns_number_gt 5580
_reflns_number_total 5968
_reflns_threshold_expression I>2\s(I)
_cod_data_source_file hg5035.cif
_cod_data_source_block I
_cod_database_code 2230355
_cod_database_fobs_code 2230355

loop_
_symmetry_equiv_pos_as_xyz
'x, y, z'
'-x+1/2, -y, z+1/2'
'-x, y+1/2, -z+1/2'
'x+1/2, -y+1/2, -z'

loop_
_atom_site_type_symbol
_atom_site_label
_atom_site_fract_x
_atom_site_fract_y
_atom_site_fract_z
_atom_site_U_iso_or_equiv
_atom_site_adp_type
_atom_site_calc_flag
_atom_site_refinement_flags
_atom_site_occupancy
_atom_site_symmetry_multiplicity
_atom_site_disorder_assembly
_atom_site_disorder_group
Cl Cl1 -0.19083(4) -0.19218(2) 0.81504(2) 0.02120(9) Uani d . 1 1 . .
O O1 0.56079(11) 0.23021(7) 0.72078(6) 0.0247(3) Uani d . 1 1 . .
O O2 0.41961(12) 0.14072(7) 0.64668(6) 0.0240(3) Uani d . 1 1 . .
O O3 0.09055(11) 0.06096(7) 1.11792(6) 0.0253(3) Uani d . 1 1 . .
O O4 0.28209(11) 0.10425(6) 1.17321(6) 0.0261(3) Uani d . 1 1 . .
O O5 0.31178(11) 0.40151(6) 1.20050(6) 0.0209(2) Uani d . 1 1 . .
O O6 0.18781(11) 0.51133(6) 1.09222(6) 0.0189(2) Uani d . 1 1 . .
O O7 0.12116(11) 0.45705(6) 0.94280(6) 0.0209(2) Uani d . 1 1 . .
N N1 0.16797(13) -0.03792(7) 0.88773(8) 0.0199(3) Uani d . 1 1 . .
C C1 0.03959(16) 0.03821(10) 1.03598(9) 0.0229(3) Uani d . 1 1 . .
H H1A -0.0550 0.0545 1.0307 0.027 Uiso calc R 1 1 . .
H H1B 0.0491 -0.0253 1.0253 0.027 Uiso calc R 1 1 . .
C C2 0.12467(15) 0.09136(9) 0.97679(9) 0.0178(3) Uani d . 1 1 . .
H H2 0.0883 0.1522 0.9740 0.021 Uiso calc R 1 1 . .
C C3 0.14712(15) 0.05866(8) 0.88890(9) 0.0180(3) Uani d . 1 1 . .
H H3 0.0667 0.0725 0.8554 0.022 Uiso calc R 1 1 . .
C C4 0.26551(15) 0.10614(8) 0.85124(9) 0.0162(3) Uani d . 1 1 . .
C C5 0.28349(15) 0.09545(9) 0.76558(9) 0.0193(3) Uani d . 1 1 . .
H H5 0.2256 0.0594 0.7343 0.023 Uiso calc R 1 1 . .
C C6 0.38597(16) 0.13821(9) 0.72912(9) 0.0189(3) Uani d . 1 1 . .
C C7 0.54559(17) 0.18360(12) 0.64454(10) 0.0287(4) Uani d . 1 1 . .
H H7A 0.5496 0.2248 0.5975 0.034 Uiso calc R 1 1 . .
H H7B 0.6174 0.1399 0.6382 0.034 Uiso calc R 1 1 . .
C C8 0.47041(15) 0.19194(10) 0.77350(9) 0.0185(3) Uani d . 1 1 . .
C C9 0.45689(15) 0.20311(9) 0.85659(9) 0.0180(3) Uani d . 1 1 . .
H H9 0.5156 0.2400 0.8865 0.022 Uiso calc R 1 1 . .
C C10 0.35316(15) 0.15831(8) 0.89679(9) 0.0163(3) Uani d . 1 1 . .
C C11 0.34335(15) 0.16871(8) 0.99015(8) 0.0161(3) Uani d . 1 1 . .
H H11 0.4342 0.1599 1.0133 0.019 Uiso calc R 1 1 . .
C C12 0.25620(15) 0.09411(9) 1.02231(9) 0.0179(3) Uani d . 1 1 . .
H H12 0.3033 0.0382 1.0093 0.021 Uiso calc R 1 1 . .
C C13 0.29684(15) 0.25985(8) 1.01666(8) 0.0158(3) Uani d . 1 1 . .
C C14 0.32622(15) 0.28769(8) 1.09600(9) 0.0168(3) Uani d . 1 1 . .
H H14 0.3742 0.2503 1.1320 0.020 Uiso calc R 1 1 . .
C C15 0.28577(15) 0.37031(9) 1.12340(8) 0.0158(3) Uani d . 1 1 . .
C C16 0.21789(15) 0.42648(8) 1.07030(8) 0.0158(3) Uani d . 1 1 . .
C C17 0.18852(15) 0.39801(8) 0.99061(8) 0.0157(3) Uani d . 1 1 . .
C C18 0.22750(14) 0.31519(9) 0.96379(9) 0.0165(3) Uani d . 1 1 . .
H H18 0.2068 0.2965 0.9094 0.020 Uiso calc R 1 1 . .
C C19 0.37066(17) 0.34058(10) 1.25669(9) 0.0248(4) Uani d . 1 1 . .
H H19A 0.3180 0.2867 1.2580 0.037 Uiso calc R 1 1 . .
H H19B 0.3734 0.3664 1.3120 0.037 Uiso calc R 1 1 . .
H H19C 0.4609 0.3270 1.2386 0.037 Uiso calc R 1 1 . .
C C20 0.08614(17) 0.52134(10) 1.15354(10) 0.0233(4) Uani d . 1 1 . .
H H20A 0.0070 0.4889 1.1365 0.035 Uiso calc R 1 1 . .
H H20B 0.0642 0.5836 1.1596 0.035 Uiso calc R 1 1 . .
H H20C 0.1179 0.4984 1.2064 0.035 Uiso calc R 1 1 . .
C C21 0.10712(18) 0.43615(10) 0.85726(9) 0.0254(4) Uani d . 1 1 . .
H H21A 0.1949 0.4285 0.8325 0.038 Uiso calc R 1 1 . .
H H21B 0.0604 0.4838 0.8291 0.038 Uiso calc R 1 1 . .
H H21C 0.0564 0.3818 0.8515 0.038 Uiso calc R 1 1 . .
C C22 0.04768(15) -0.08553(9) 0.86421(9) 0.0193(3) Uani d . 1 1 . .
H H22A 0.0434 -0.0891 0.8033 0.023 Uiso calc R 1 1 . .
H H22B -0.0305 -0.0519 0.8832 0.023 Uiso calc R 1 1 . .
C C23 0.04024(15) -0.17743(9) 0.89942(8) 0.0157(3) Uani d . 1 1 . .
C C24 0.13828(16) -0.21272(9) 0.94947(9) 0.0196(3) Uani d . 1 1 . .
H H24 0.2148 -0.1789 0.9617 0.024 Uiso calc R 1 1 . .
C C25 0.12665(16) -0.29669(9) 0.98209(9) 0.0218(3) Uani d . 1 1 . .
H H25 0.1958 -0.3201 1.0151 0.026 Uiso calc R 1 1 . .
C C26 0.01461(16) -0.34623(10) 0.96657(9) 0.0206(3) Uani d . 1 1 . .
H H26 0.0055 -0.4028 0.9904 0.025 Uiso calc R 1 1 . .
C C27 -0.08436(15) -0.31306(9) 0.91619(8) 0.0184(3) Uani d . 1 1 . .
H H27 -0.1614 -0.3467 0.9049 0.022 Uiso calc R 1 1 . .
C C28 -0.06935(15) -0.23039(9) 0.88264(8) 0.0165(3) Uani d . 1 1 . .
C C30 0.21676(16) 0.08957(9) 1.11209(9) 0.0211(3) Uani d . 1 1 . .
H H1 0.2339(18) -0.0558(10) 0.8486(10) 0.029(5) Uiso d . 1 1 . .

loop_
_atom_site_aniso_label
_atom_site_aniso_U_11
_atom_site_aniso_U_22
_atom_site_aniso_U_33
_atom_site_aniso_U_12
_atom_site_aniso_U_13
_atom_site_aniso_U_23
Cl1 0.01945(19) 0.02013(16) 0.02402(18) -0.00103(16) -0.00483(16) 0.00179(14)
O1 0.0245(6) 0.0268(6) 0.0227(6) -0.0046(5) 0.0060(5) -0.0004(4)
O2 0.0276(7) 0.0272(6) 0.0172(5) -0.0013(5) 0.0006(5) -0.0011(4)
O3 0.0264(7) 0.0266(6) 0.0229(6) -0.0033(5) 0.0008(5) 0.0018(5)
O4 0.0340(7) 0.0244(5) 0.0200(6) -0.0020(5) -0.0058(5) 0.0028(4)
O5 0.0264(6) 0.0203(5) 0.0160(5) -0.0005(5) -0.0052(5) -0.0020(4)
O6 0.0253(6) 0.0112(4) 0.0203(5) -0.0021(5) 0.0045(5) -0.0013(4)
O7 0.0305(6) 0.0163(5) 0.0159(5) 0.0054(5) -0.0063(5) 0.0013(4)
N1 0.0177(7) 0.0138(6) 0.0282(7) 0.0003(5) -0.0035(6) -0.0016(5)
C1 0.0202(9) 0.0249(8) 0.0234(8) -0.0020(7) -0.0009(7) 0.0017(6)
C2 0.0168(8) 0.0154(7) 0.0213(7) 0.0017(6) -0.0017(6) 0.0016(6)
C3 0.0163(8) 0.0147(7) 0.0230(8) 0.0008(6) -0.0051(6) -0.0003(6)
C4 0.0178(8) 0.0104(6) 0.0203(7) 0.0030(6) -0.0027(6) 0.0012(5)
C5 0.0213(8) 0.0140(6) 0.0227(8) 0.0009(6) -0.0054(6) -0.0020(6)
C6 0.0232(9) 0.0165(7) 0.0171(8) 0.0050(6) -0.0008(6) 0.0017(6)
C7 0.0255(9) 0.0387(10) 0.0219(8) -0.0006(8) 0.0017(7) 0.0007(7)
C8 0.0170(8) 0.0152(7) 0.0232(8) 0.0026(7) 0.0003(6) 0.0023(6)
C9 0.0176(8) 0.0142(7) 0.0221(8) 0.0001(6) -0.0023(6) -0.0031(6)
C10 0.0179(8) 0.0126(6) 0.0182(7) 0.0059(6) -0.0010(6) -0.0014(5)
C11 0.0169(8) 0.0164(7) 0.0151(7) 0.0013(6) -0.0033(6) 0.0010(5)
C12 0.0184(8) 0.0139(6) 0.0214(8) 0.0027(6) -0.0028(6) 0.0012(6)
C13 0.0142(8) 0.0153(7) 0.0179(7) -0.0017(6) 0.0000(7) 0.0002(5)
C14 0.0157(8) 0.0161(7) 0.0187(7) 0.0005(6) -0.0041(6) 0.0036(5)
C15 0.0154(8) 0.0179(6) 0.0140(7) -0.0047(6) -0.0006(6) -0.0013(5)
C16 0.0181(8) 0.0125(6) 0.0169(7) -0.0027(6) 0.0024(6) -0.0017(5)
C17 0.0148(7) 0.0146(6) 0.0178(7) -0.0023(6) 0.0002(6) 0.0030(5)
C18 0.0174(7) 0.0169(7) 0.0152(7) -0.0020(6) 0.0010(6) -0.0006(6)
C19 0.0292(9) 0.0276(8) 0.0175(8) -0.0019(7) -0.0070(7) 0.0028(6)
C20 0.0239(9) 0.0189(8) 0.0272(9) -0.0012(6) 0.0056(7) -0.0033(6)
C21 0.0386(10) 0.0215(8) 0.0160(8) -0.0003(7) -0.0056(7) 0.0025(6)
C22 0.0196(8) 0.0172(7) 0.0213(8) -0.0031(6) -0.0033(6) 0.0018(6)
C23 0.0182(8) 0.0151(7) 0.0138(7) 0.0006(6) 0.0017(6) -0.0017(5)
C24 0.0202(8) 0.0212(8) 0.0174(7) -0.0011(6) -0.0004(6) -0.0022(6)
C25 0.0274(9) 0.0211(8) 0.0169(7) 0.0059(7) -0.0040(7) 0.0001(6)
C26 0.0284(9) 0.0158(7) 0.0174(7) 0.0022(6) 0.0046(7) 0.0003(6)
C27 0.0200(8) 0.0183(7) 0.0169(7) -0.0029(7) 0.0044(6) -0.0025(6)
C28 0.0168(8) 0.0189(7) 0.0139(7) 0.0018(6) 0.0002(6) -0.0018(6)
C30 0.0246(9) 0.0143(7) 0.0245(8) 0.0018(6) -0.0008(7) 0.0032(6)

loop_
_atom_type_symbol
_atom_type_description
_atom_type_scat_dispersion_real
_atom_type_scat_dispersion_imag
_atom_type_scat_source
C C 0.0033 0.0016 'International Tables Vol C Tables 4.2.6.8 and 6.1.1.4'
H H 0.0000 0.0000 'International Tables Vol C Tables 4.2.6.8 and 6.1.1.4'
N N 0.0061 0.0033 'International Tables Vol C Tables 4.2.6.8 and 6.1.1.4'
O O 0.0106 0.0060 'International Tables Vol C Tables 4.2.6.8 and 6.1.1.4'
Cl Cl 0.1484 0.1585 'International Tables Vol C Tables 4.2.6.8 and 6.1.1.4'

loop_
_geom_angle_atom_site_label_1
_geom_angle_atom_site_label_2
_geom_angle_atom_site_label_3
_geom_angle_site_symmetry_1
_geom_angle_site_symmetry_3
_geom_angle
_geom_angle_publ_flag
C8 O1 C7 . . 104.68(11) ?
C6 O2 C7 . . 104.77(12) ?
C30 O3 C1 . . 110.13(12) ?
C15 O5 C19 . . 115.91(11) ?
C16 O6 C20 . . 115.86(10) ?
C17 O7 C21 . . 116.85(11) ?
C22 N1 C3 . . 112.14(11) ?
C22 N1 H1 . . 105.2(10) ?
C3 N1 H1 . . 112.8(10) ?
O3 C1 C2 . . 104.31(12) ?
O3 C1 H1A . . 110.9 ?
C2 C1 H1A . . 110.9 ?
O3 C1 H1B . . 110.9 ?
C2 C1 H1B . . 110.9 ?
H1A C1 H1B . . 108.9 ?
C12 C2 C1 . . 101.62(11) ?
C12 C2 C3 . . 109.44(12) ?
C1 C2 C3 . . 119.88(12) ?
C12 C2 H2 . . 108.4 ?
C1 C2 H2 . . 108.4 ?
C3 C2 H2 . . 108.4 ?
N1 C3 C4 . . 110.76(12) ?
N1 C3 C2 . . 110.88(12) ?
C4 C3 C2 . . 109.56(11) ?
N1 C3 H3 . . 108.5 ?
C4 C3 H3 . . 108.5 ?
C2 C3 H3 . . 108.5 ?
C10 C4 C5 . . 120.25(14) ?
C10 C4 C3 . . 123.63(13) ?
C5 C4 C3 . . 116.12(13) ?
C6 C5 C4 . . 118.11(14) ?
C6 C5 H5 . . 120.9 ?
C4 C5 H5 . . 120.9 ?
C5 C6 O2 . . 128.50(14) ?
C5 C6 C8 . . 121.80(13) ?
O2 C6 C8 . . 109.61(13) ?
O2 C7 O1 . . 107.52(12) ?
O2 C7 H7A . . 110.2 ?
O1 C7 H7A . . 110.2 ?
O2 C7 H7B . . 110.2 ?
O1 C7 H7B . . 110.2 ?
H7A C7 H7B . . 108.5 ?
C9 C8 O1 . . 128.67(14) ?
C9 C8 C6 . . 121.71(14) ?
O1 C8 C6 . . 109.61(12) ?
C8 C9 C10 . . 118.03(14) ?
C8 C9 H9 . . 121.0 ?
C10 C9 H9 . . 121.0 ?
C4 C10 C9 . . 120.05(13) ?
C4 C10 C11 . . 122.78(13) ?
C9 C10 C11 . . 117.17(13) ?
C10 C11 C13 . . 113.17(11) ?
C10 C11 C12 . . 107.35(11) ?
C13 C11 C12 . . 113.84(12) ?
C10 C11 H11 . . 107.4 ?
C13 C11 H11 . . 107.4 ?
C12 C11 H11 . . 107.4 ?
C30 C12 C2 . . 103.68(12) ?
C30 C12 C11 . . 120.93(12) ?
C2 C12 C11 . . 110.93(11) ?
C30 C12 H12 . . 106.8 ?
C2 C12 H12 . . 106.8 ?
C11 C12 H12 . . 106.8 ?
C14 C13 C18 . . 119.54(12) ?
C14 C13 C11 . . 118.26(12) ?
C18 C13 C11 . . 122.19(12) ?
C13 C14 C15 . . 120.58(13) ?
C13 C14 H14 . . 119.7 ?
C15 C14 H14 . . 119.7 ?
O5 C15 C16 . . 116.50(12) ?
O5 C15 C14 . . 123.39(12) ?
C16 C15 C14 . . 120.10(13) ?
O6 C16 C15 . . 121.80(12) ?
O6 C16 C17 . . 119.02(12) ?
C15 C16 C17 . . 119.00(12) ?
O7 C17 C18 . . 124.07(13) ?
O7 C17 C16 . . 115.16(12) ?
C18 C17 C16 . . 120.77(13) ?
C13 C18 C17 . . 120.00(13) ?
C13 C18 H18 . . 120.0 ?
C17 C18 H18 . . 120.0 ?
O5 C19 H19A . . 109.5 ?
O5 C19 H19B . . 109.5 ?
H19A C19 H19B . . 109.5 ?
O5 C19 H19C . . 109.5 ?
H19A C19 H19C . . 109.5 ?
H19B C19 H19C . . 109.5 ?
O6 C20 H20A . . 109.5 ?
O6 C20 H20B . . 109.5 ?
H20A C20 H20B . . 109.5 ?
O6 C20 H20C . . 109.5 ?
H20A C20 H20C . . 109.5 ?
H20B C20 H20C . . 109.5 ?
O7 C21 H21A . . 109.5 ?
O7 C21 H21B . . 109.5 ?
H21A C21 H21B . . 109.5 ?
O7 C21 H21C . . 109.5 ?
H21A C21 H21C . . 109.5 ?
H21B C21 H21C . . 109.5 ?
N1 C22 C23 . . 113.68(12) ?
N1 C22 H22A . . 108.8 ?
C23 C22 H22A . . 108.8 ?
N1 C22 H22B . . 108.8 ?
C23 C22 H22B . . 108.8 ?
H22A C22 H22B . . 107.7 ?
C24 C23 C28 . . 117.00(13) ?
C24 C23 C22 . . 122.93(13) ?
C28 C23 C22 . . 120.07(13) ?
C23 C24 C25 . . 121.28(14) ?
C23 C24 H24 . . 119.4 ?
C25 C24 H24 . . 119.4 ?
C26 C25 C24 . . 120.20(14) ?
C26 C25 H25 . . 119.9 ?
C24 C25 H25 . . 119.9 ?
C25 C26 C27 . . 119.80(14) ?
C25 C26 H26 . . 120.1 ?
C27 C26 H26 . . 120.1 ?
C28 C27 C26 . . 119.09(14) ?
C28 C27 H27 . . 120.5 ?
C26 C27 H27 . . 120.5 ?
C27 C28 C23 . . 122.56(14) ?
C27 C28 Cl1 . . 118.38(12) ?
C23 C28 Cl1 . . 119.05(11) ?
O4 C30 O3 . . 121.09(14) ?
O4 C30 C12 . . 129.53(15) ?
O3 C30 C12 . . 109.32(13) ?

loop_
_geom_bond_atom_site_label_1
_geom_bond_atom_site_label_2
_geom_bond_site_symmetry_2
_geom_bond_distance
_geom_bond_publ_flag
Cl1 C28 . 1.7455(15) ?
O1 C8 . 1.3803(18) ?
O1 C7 . 1.4348(18) ?
O2 C6 . 1.3802(17) ?
O2 C7 . 1.431(2) ?
O3 C30 . 1.3504(19) ?
O3 C1 . 1.4669(18) ?
O4 C30 . 1.2116(18) ?
O5 C15 . 1.3637(16) ?
O5 C19 . 1.4315(17) ?
O6 C16 . 1.3771(16) ?
O6 C20 . 1.4374(18) ?
O7 C17 . 1.3697(17) ?
O7 C21 . 1.4307(18) ?
N1 C22 . 1.4659(19) ?
N1 C3 . 1.4892(17) ?
N1 H1 . 0.959(17) ?
C1 C2 . 1.522(2) ?
C1 H1A . 0.9900 ?
C1 H1B . 0.9900 ?
C2 C12 . 1.520(2) ?
C2 C3 . 1.527(2) ?
C2 H2 . 1.0000 ?
C3 C4 . 1.526(2) ?
C3 H3 . 1.0000 ?
C4 C10 . 1.401(2) ?
C4 C5 . 1.411(2) ?
C5 C6 . 1.359(2) ?
C5 H5 . 0.9500 ?
C6 C8 . 1.385(2) ?
C7 H7A . 0.9900 ?
C7 H7B . 0.9900 ?
C8 C9 . 1.3654(19) ?
C9 C10 . 1.411(2) ?
C9 H9 . 0.9500 ?
C10 C11 . 1.526(2) ?
C11 C13 . 1.5301(19) ?
C11 C12 . 1.531(2) ?
C11 H11 . 1.0000 ?
C12 C30 . 1.511(2) ?
C12 H12 . 1.0000 ?
C13 C14 . 1.3874(19) ?
C13 C18 . 1.3925(19) ?
C14 C15 . 1.3981(19) ?
C14 H14 . 0.9500 ?
C15 C16 . 1.395(2) ?
C16 C17 . 1.3956(19) ?
C17 C18 . 1.3937(19) ?
C18 H18 . 0.9500 ?
C19 H19A . 0.9800 ?
C19 H19B . 0.9800 ?
C19 H19C . 0.9800 ?
C20 H20A . 0.9800 ?
C20 H20B . 0.9800 ?
C20 H20C . 0.9800 ?
C21 H21A . 0.9800 ?
C21 H21B . 0.9800 ?
C21 H21C . 0.9800 ?
C22 C23 . 1.5164(19) ?
C22 H22A . 0.9900 ?
C22 H22B . 0.9900 ?
C23 C24 . 1.389(2) ?
C23 C28 . 1.397(2) ?
C24 C25 . 1.392(2) ?
C24 H24 . 0.9500 ?
C25 C26 . 1.384(2) ?
C25 H25 . 0.9500 ?
C26 C27 . 1.387(2) ?
C26 H26 . 0.9500 ?
C27 C28 . 1.383(2) ?
C27 H27 . 0.9500 ?

loop_
_geom_hbond_atom_site_label_D
_geom_hbond_atom_site_label_H
_geom_hbond_atom_site_label_A
_geom_hbond_site_symmetry_A
_geom_hbond_distance_DH
_geom_hbond_distance_HA
_geom_hbond_distance_DA
_geom_hbond_angle_DHA
C26 H26 O7 1_545 0.95 2.56 3.2130(18) 126.4

loop_
_geom_torsion_atom_site_label_1
_geom_torsion_atom_site_label_2
_geom_torsion_atom_site_label_3
_geom_torsion_atom_site_label_4
_geom_torsion_site_symmetry_1
_geom_torsion_site_symmetry_2
_geom_torsion_site_symmetry_3
_geom_torsion_site_symmetry_4
_geom_torsion
_geom_torsion_publ_flag
C30 O3 C1 C2 . . . . -23.55(15) ?
O3 C1 C2 C12 . . . . 32.23(14) ?
O3 C1 C2 C3 . . . . 152.89(12) ?
C22 N1 C3 C4 . . . . -138.33(13) ?
C22 N1 C3 C2 . . . . 99.82(14) ?
C12 C2 C3 N1 . . . . 76.31(15) ?
C1 C2 C3 N1 . . . . -40.37(18) ?
C12 C2 C3 C4 . . . . -46.24(14) ?
C1 C2 C3 C4 . . . . -162.92(13) ?
N1 C3 C4 C10 . . . . -111.37(14) ?
C2 C3 C4 C10 . . . . 11.25(18) ?
N1 C3 C4 C5 . . . . 68.97(15) ?
C2 C3 C4 C5 . . . . -168.41(12) ?
C10 C4 C5 C6 . . . . -1.1(2) ?
C3 C4 C5 C6 . . . . 178.52(12) ?
C4 C5 C6 O2 . . . . -177.04(14) ?
C4 C5 C6 C8 . . . . -0.8(2) ?
C7 O2 C6 C5 . . . . -171.48(15) ?
C7 O2 C6 C8 . . . . 11.94(16) ?
C6 O2 C7 O1 . . . . -19.05(16) ?
C8 O1 C7 O2 . . . . 18.94(16) ?
C7 O1 C8 C9 . . . . 169.91(16) ?
C7 O1 C8 C6 . . . . -11.63(15) ?
C5 C6 C8 C9 . . . . 1.6(2) ?
O2 C6 C8 C9 . . . . 178.41(13) ?
C5 C6 C8 O1 . . . . -177.03(13) ?
O2 C6 C8 O1 . . . . -0.17(16) ?
O1 C8 C9 C10 . . . . 178.05(13) ?
C6 C8 C9 C10 . . . . -0.2(2) ?
C5 C4 C10 C9 . . . . 2.4(2) ?
C3 C4 C10 C9 . . . . -177.21(13) ?
C5 C4 C10 C11 . . . . -176.76(13) ?
C3 C4 C10 C11 . . . . 3.6(2) ?
C8 C9 C10 C4 . . . . -1.7(2) ?
C8 C9 C10 C11 . . . . 177.53(13) ?
C4 C10 C11 C13 . . . . -109.51(15) ?
C9 C10 C11 C13 . . . . 71.28(17) ?
C4 C10 C11 C12 . . . . 16.95(18) ?
C9 C10 C11 C12 . . . . -162.27(12) ?
C1 C2 C12 C30 . . . . -29.50(14) ?
C3 C2 C12 C30 . . . . -157.22(11) ?
C1 C2 C12 C11 . . . . -160.76(12) ?
C3 C2 C12 C11 . . . . 71.52(14) ?
C10 C11 C12 C30 . . . . -174.77(13) ?
C13 C11 C12 C30 . . . . -48.71(18) ?
C10 C11 C12 C2 . . . . -53.14(15) ?
C13 C11 C12 C2 . . . . 72.92(15) ?
C10 C11 C13 C14 . . . . -158.29(13) ?
C12 C11 C13 C14 . . . . 78.78(17) ?
C10 C11 C13 C18 . . . . 21.3(2) ?
C12 C11 C13 C18 . . . . -101.68(15) ?
C18 C13 C14 C15 . . . . 0.6(2) ?
C11 C13 C14 C15 . . . . -179.85(13) ?
C19 O5 C15 C16 . . . . 174.55(13) ?
C19 O5 C15 C14 . . . . -7.0(2) ?
C13 C14 C15 O5 . . . . -179.86(13) ?
C13 C14 C15 C16 . . . . -1.5(2) ?
C20 O6 C16 C15 . . . . -71.65(18) ?
C20 O6 C16 C17 . . . . 113.25(15) ?
O5 C15 C16 O6 . . . . 4.9(2) ?
C14 C15 C16 O6 . . . . -173.55(13) ?
O5 C15 C16 C17 . . . . -179.98(12) ?
C14 C15 C16 C17 . . . . 1.5(2) ?
C21 O7 C17 C18 . . . . -9.0(2) ?
C21 O7 C17 C16 . . . . 170.60(13) ?
O6 C16 C17 O7 . . . . -5.1(2) ?
C15 C16 C17 O7 . . . . 179.68(13) ?
O6 C16 C17 C18 . . . . 174.50(13) ?
C15 C16 C17 C18 . . . . -0.7(2) ?
C14 C13 C18 C17 . . . . 0.2(2) ?
C11 C13 C18 C17 . . . . -179.31(13) ?
O7 C17 C18 C13 . . . . 179.40(13) ?
C16 C17 C18 C13 . . . . -0.1(2) ?
C3 N1 C22 C23 . . . . -152.51(12) ?
N1 C22 C23 C24 . . . . 0.2(2) ?
N1 C22 C23 C28 . . . . 179.56(13) ?
C28 C23 C24 C25 . . . . -0.7(2) ?
C22 C23 C24 C25 . . . . 178.61(14) ?
C23 C24 C25 C26 . . . . -1.5(2) ?
C24 C25 C26 C27 . . . . 2.1(2) ?
C25 C26 C27 C28 . . . . -0.4(2) ?
C26 C27 C28 C23 . . . . -2.0(2) ?
C26 C27 C28 Cl1 . . . . 176.65(11) ?
C24 C23 C28 C27 . . . . 2.5(2) ?
C22 C23 C28 C27 . . . . -176.88(13) ?
C24 C23 C28 Cl1 . . . . -176.10(11) ?
C22 C23 C28 Cl1 . . . . 4.52(18) ?
C1 O3 C30 O4 . . . . -173.15(13) ?
C1 O3 C30 C12 . . . . 4.19(15) ?
C2 C12 C30 O4 . . . . -166.14(15) ?
C11 C12 C30 O4 . . . . -41.1(2) ?
C2 C12 C30 O3 . . . . 16.81(14) ?
C11 C12 C30 O3 . . . . 141.88(13) ?

loop_
_cod_related_entry_id
_cod_related_entry_database
_cod_related_entry_code
1 ChemSpider 30656709
